data_7049229
loop_
_publ_author_name
'Netzsch, Philip'
'H\"ammer, Matthias'
'Gross, Peter'
'Bariss, Harijs'
'Block, Theresa'
'Heletta, Lukas'
'P\"ottgen, Rainer'
'Bruns, J\"orn'
'Huppertz, Hubert'
'H\"oppe, Henning A'

_publ_section_title
;
 RE<sub>2</sub>[B<sub>2</sub>(SO<sub>4</sub>)<sub>6</sub>] (RE = Y, La-Nd,
 Sm, Eu, Tb-Lu): a silicate-analogous host structure with weak
 coordination behaviour.
;
_journal_issue 13
_journal_name_full 'Dalton transactions (Cambridge, England : 2003)'
_journal_page_first 4387
_journal_page_last 4397
_journal_paper_doi 10.1039/c9dt00445a
_journal_volume 48
_journal_year 2019
_chemical_formula_sum 'B2 La2 O24 S6'
_chemical_formula_weight 875.80
_space_group_crystal_system monoclinic
_space_group_IT_number 15
_space_group_name_Hall '-C 2yc'
_space_group_name_H-M_alt 'C 1 2/c 1'
_symmetry_space_group_name_Hall '-C 2yc'
_symmetry_space_group_name_H-M 'C 1 2/c 1'
_audit_creation_method SHELXL-2014/7
_cell_angle_alpha 90
_cell_angle_beta 93.611(4)
_cell_angle_gamma 90
_cell_formula_units_Z 4
_cell_length_a 13.7924(17)
_cell_length_b 11.5887(14)
_cell_length_c 11.3954(14)
_cell_measurement_reflns_used 5292
_cell_measurement_temperature 298(2)
_cell_measurement_theta_max 39.074
_cell_measurement_theta_min 2.297
_cell_volume 1817.8(4)
_computing_structure_refinement 'SHELXL-2014/7 (Sheldrick, 2014)'
_diffrn_ambient_temperature 298(2)
_diffrn_measured_fraction_theta_full 1.000
_diffrn_measured_fraction_theta_max 0.998
_diffrn_measurement_device_type 'Bruker D8 Venture'
_diffrn_measurement_method 'omega scan'
_diffrn_radiation_monochromator graphite
_diffrn_radiation_source 'fine-focus sealed tube'
_diffrn_radiation_type MoK\a
_diffrn_radiation_wavelength 0.71073
_diffrn_reflns_av_R_equivalents 0.0633
_diffrn_reflns_av_unetI/netI 0.0417
_diffrn_reflns_Laue_measured_fraction_full 1.000
_diffrn_reflns_Laue_measured_fraction_max 0.998
_diffrn_reflns_limit_h_max 24
_diffrn_reflns_limit_h_min -24
_diffrn_reflns_limit_k_max 20
_diffrn_reflns_limit_k_min -20
_diffrn_reflns_limit_l_max 19
_diffrn_reflns_limit_l_min -20
_diffrn_reflns_number 35142
_diffrn_reflns_point_group_measured_fraction_full 1.000
_diffrn_reflns_point_group_measured_fraction_max 0.998
_diffrn_reflns_theta_full 25.242
_diffrn_reflns_theta_max 39.074
_diffrn_reflns_theta_min 2.297
_exptl_absorpt_coefficient_mu 5.454
_exptl_absorpt_correction_type multi-scan
_exptl_absorpt_process_details
; 
 multi-scan absorption correction using SADABS 
(G. M. Sheldrick, (1996). SADABS. Program for Empirical 
Absorption Correction. University of G\"ottingen, Germany.)
;
_exptl_crystal_colour colourless
_exptl_crystal_density_diffrn 3.200
_exptl_crystal_description block
_exptl_crystal_F_000 1648
_exptl_crystal_size_max 0.06
_exptl_crystal_size_mid 0.05
_exptl_crystal_size_min 0.04
_exptl_transmission_factor_max 0.7477
_exptl_transmission_factor_min 0.6525
_refine_diff_density_max 1.087
_refine_diff_density_min -1.075
_refine_diff_density_rms 0.221
_refine_ls_extinction_coef 0.00039(5)
_refine_ls_extinction_expression Fc^*^=kFc[1+0.001xFc^2^\l^3^/sin(2\q)]^-1/4^
_refine_ls_extinction_method 'SHELXL-2014/7 (Sheldrick 2014'
_refine_ls_goodness_of_fit_ref 1.031
_refine_ls_hydrogen_treatment undef
_refine_ls_matrix_type full
_refine_ls_number_parameters 155
_refine_ls_number_reflns 5292
_refine_ls_number_restraints 0
_refine_ls_restrained_S_all 1.031
_refine_ls_R_factor_all 0.0461
_refine_ls_R_factor_gt 0.0291
_refine_ls_shift/su_max 0.003
_refine_ls_shift/su_mean 0.000
_refine_ls_structure_factor_coef Fsqd
_refine_ls_weighting_details 'w=1/[\s^2^(Fo^2^)+(0.0218P)^2^+2.3150P] where P=(Fo^2^+2Fc^2^)/3'
_refine_ls_weighting_scheme calc
_refine_ls_wR_factor_gt 0.0506
_refine_ls_wR_factor_ref 0.0543
_reflns_Friedel_coverage 0.000
_reflns_number_gt 4258
_reflns_number_total 5292
_reflns_threshold_expression 'I > 2\s(I)'
_cod_data_source_file c9dt00445a7.cif
_cod_data_source_block mo_MH012_II_0m
_cod_depositor_comments 'Adding full bibliography for 7049219--7049233.cif.'
_cod_database_code 7049229
_shelx_shelxl_version_number 2014/7
_shelx_space_group_comment
;
The symmetry employed for this shelxl refinement is uniquely defined
by the following loop, which should always be used as a source of
symmetry information in preference to the above space-group names.
They are only intended as comments.
;

loop_
_space_group_symop_operation_xyz
'x, y, z'
'-x, y, -z+1/2'
'x+1/2, y+1/2, z'
'-x+1/2, y+1/2, -z+1/2'
'-x, -y, -z'
'x, -y, z-1/2'
'-x+1/2, -y+1/2, -z'
'x+1/2, -y+1/2, z-1/2'

loop_
_atom_site_label
_atom_site_type_symbol
_atom_site_fract_x
_atom_site_fract_y
_atom_site_fract_z
_atom_site_U_iso_or_equiv
_atom_site_adp_type
_atom_site_occupancy
_atom_site_site_symmetry_order
_atom_site_calc_flag
La1 La 0.31278(2) 0.04736(2) 0.84234(2) 0.00643(3) Uani 1 1 d
S1 S 0.36545(3) -0.20318(4) 0.63666(4) 0.00643(8) Uani 1 1 d
O11 O 0.32341(11) 0.15964(13) 1.02550(13) 0.0122(3) Uani 1 1 d
O12 O 0.38305(12) -0.11253(14) 0.72272(14) 0.0145(3) Uani 1 1 d
O13 O 0.19127(12) 0.20260(14) 0.81858(14) 0.0156(3) Uani 1 1 d
O14 O 0.46698(11) -0.25169(13) 0.61578(13) 0.0107(3) Uani 1 1 d
S2 S 0.57803(4) 0.15428(4) 0.92067(4) 0.00776(8) Uani 1 1 d
O21 O 0.64729(12) 0.15569(15) 0.83085(14) 0.0170(3) Uani 1 1 d
O22 O 0.61270(15) 0.08760(17) 1.02124(16) 0.0251(4) Uani 1 1 d
O23 O 0.48176(12) 0.12065(17) 0.87736(15) 0.0202(4) Uani 1 1 d
O24 O 0.57474(12) 0.28034(13) 0.96099(14) 0.0145(3) Uani 1 1 d
S3 S 0.37366(4) 0.48658(4) 0.92494(4) 0.00754(8) Uani 1 1 d
O31 O 0.32494(12) 0.51864(15) 1.02792(14) 0.0158(3) Uani 1 1 d
O32 O 0.18453(12) -0.02022(15) 0.68338(14) 0.0153(3) Uani 1 1 d
O33 O 0.42006(12) 0.36849(13) 0.94218(13) 0.0126(3) Uani 1 1 d
O34 O 0.45788(11) 0.56759(12) 0.90584(13) 0.0094(3) Uani 1 1 d
B1 B 0.50010(16) 0.33093(19) 1.02802(19) 0.0079(3) Uani 1 1 d

loop_
_atom_site_aniso_label
_atom_site_aniso_U_11
_atom_site_aniso_U_22
_atom_site_aniso_U_33
_atom_site_aniso_U_23
_atom_site_aniso_U_13
_atom_site_aniso_U_12
La1 0.00670(5) 0.00699(5) 0.00561(4) -0.00041(4) 0.00041(3) 0.00033(4)
S1 0.00714(19) 0.00576(17) 0.00640(17) -0.00022(14) 0.00043(14) 0.00049(15)
O11 0.0124(7) 0.0139(7) 0.0102(6) -0.0036(5) 0.0002(5) -0.0028(5)
O12 0.0139(7) 0.0128(7) 0.0165(7) -0.0089(6) -0.0005(6) 0.0027(6)
O13 0.0156(7) 0.0155(7) 0.0157(7) -0.0055(6) 0.0015(6) 0.0067(6)
O14 0.0076(6) 0.0121(6) 0.0123(6) -0.0047(5) -0.0006(5) 0.0028(5)
S2 0.0082(2) 0.00739(18) 0.00778(18) -0.00099(14) 0.00112(15) 0.00049(15)
O21 0.0151(8) 0.0207(8) 0.0163(7) -0.0079(6) 0.0097(6) -0.0021(6)
O22 0.0339(11) 0.0226(9) 0.0183(8) 0.0089(7) -0.0016(7) 0.0140(8)
O23 0.0100(7) 0.0298(10) 0.0208(8) -0.0087(7) 0.0019(6) -0.0079(7)
O24 0.0149(7) 0.0079(6) 0.0218(8) -0.0037(5) 0.0098(6) -0.0010(5)
S3 0.00650(19) 0.00699(18) 0.00897(18) 0.00153(15) -0.00080(15) -0.00107(15)
O31 0.0148(7) 0.0159(7) 0.0176(7) -0.0020(6) 0.0086(6) -0.0040(6)
O32 0.0137(7) 0.0150(7) 0.0159(7) -0.0033(5) -0.0080(6) 0.0016(6)
O33 0.0155(7) 0.0065(6) 0.0151(7) 0.0018(5) -0.0061(5) -0.0002(5)
O34 0.0093(6) 0.0079(6) 0.0113(6) -0.0012(5) 0.0026(5) -0.0034(5)
B1 0.0077(9) 0.0067(8) 0.0093(8) 0.0007(6) 0.0010(7) 0.0001(7)

loop_
_atom_type_symbol
_atom_type_description
_atom_type_scat_dispersion_real
_atom_type_scat_dispersion_imag
_atom_type_scat_source
B B 0.0013 0.0007 'International Tables Vol C Tables 4.2.6.8 and 6.1.1.4'
O O 0.0106 0.0060 'International Tables Vol C Tables 4.2.6.8 and 6.1.1.4'
S S 0.1246 0.1234 'International Tables Vol C Tables 4.2.6.8 and 6.1.1.4'
La La -0.2871 2.4523 'International Tables Vol C Tables 4.2.6.8 and 6.1.1.4'

loop_
_geom_angle_atom_site_label_1
_geom_angle_atom_site_label_2
_geom_angle_atom_site_label_3
_geom_angle
_geom_angle_site_symmetry_1
_geom_angle_site_symmetry_3
O22 La1 O21 139.06(6) 5_657 2_656
O22 La1 O11 78.10(6) 5_657 .
O21 La1 O11 114.32(6) 2_656 .
O22 La1 O13 144.21(6) 5_657 .
O21 La1 O13 73.79(6) 2_656 .
O11 La1 O13 73.15(5) . .
O22 La1 O23 76.06(7) 5_657 .
O21 La1 O23 72.32(6) 2_656 .
O11 La1 O23 71.20(5) . .
O13 La1 O23 113.10(6) . .
O22 La1 O12 73.00(6) 5_657 .
O21 La1 O12 80.02(6) 2_656 .
O11 La1 O12 147.32(5) . .
O13 La1 O12 139.23(5) . .
O23 La1 O12 87.11(6) . .
O22 La1 O32 120.46(6) 5_657 .
O21 La1 O32 76.50(6) 2_656 .
O11 La1 O32 139.57(5) . .
O13 La1 O32 73.26(5) . .
O23 La1 O32 144.30(6) . .
O12 La1 O32 70.57(5) . .
O22 La1 O31 74.75(6) 5_657 7_557
O21 La1 O31 145.70(6) 2_656 7_557
O11 La1 O31 71.25(5) . 7_557
O13 La1 O31 76.14(6) . 7_557
O23 La1 O31 136.13(6) . 7_557
O12 La1 O31 114.22(5) . 7_557
O32 La1 O31 79.39(6) . 7_557
O12 S1 O11 112.34(10) . 6
O12 S1 O13 112.23(10) . 4_546
O11 S1 O13 111.91(9) 6 4_546
O12 S1 O14 104.73(9) . .
O11 S1 O14 108.01(9) 6 .
O13 S1 O14 107.12(9) 4_546 .
S1 O11 La1 157.80(10) 6_556 .
S1 O12 La1 147.50(10) . .
S1 O13 La1 152.58(10) 4_556 .
B1 O14 S1 131.69(13) 6 .
O22 S2 O23 112.36(12) . .
O22 S2 O21 111.67(11) . .
O23 S2 O21 113.39(10) . .
O22 S2 O24 106.72(11) . .
O23 S2 O24 108.45(10) . .
O21 S2 O24 103.60(9) . .
S2 O21 La1 139.78(10) . 2_656
S2 O22 La1 167.64(13) . 5_657
S2 O23 La1 168.70(12) . .
B1 O24 S2 125.51(14) . .
O32 S3 O31 116.92(11) 4_556 .
O32 S3 O33 105.71(9) 4_556 .
O31 S3 O33 110.01(10) . .
O32 S3 O34 107.62(9) 4_556 .
O31 S3 O34 110.99(9) . .
O33 S3 O34 104.80(9) . .
S3 O31 La1 141.78(10) . 7_557
S3 O32 La1 156.00(11) 4_546 .
B1 O33 S3 129.48(13) . .
B1 O34 S3 133.60(13) 5_667 .
O24 B1 O14 111.90(17) . 6_556
O24 B1 O33 107.10(16) . .
O14 B1 O33 112.57(17) 6_556 .
O24 B1 O34 108.64(16) . 5_667
O14 B1 O34 106.21(15) 6_556 5_667
O33 B1 O34 110.39(16) . 5_667

loop_
_geom_bond_atom_site_label_1
_geom_bond_atom_site_label_2
_geom_bond_distance
_geom_bond_site_symmetry_2
La1 O22 2.3912(17) 5_657
La1 O21 2.4313(16) 2_656
La1 O11 2.4561(15) .
La1 O13 2.4620(16) .
La1 O23 2.4891(16) .
La1 O12 2.5293(15) .
La1 O32 2.5730(15) .
La1 O31 2.5947(16) 7_557
S1 O12 1.4471(15) .
S1 O11 1.4501(15) 6
S1 O13 1.4542(16) 4_546
S1 O14 1.5413(15) .
O11 S1 1.4502(15) 6_556
O13 S1 1.4542(16) 4_556
O14 B1 1.452(3) 6
S2 O22 1.4388(17) .
S2 O23 1.4408(17) .
S2 O21 1.4435(16) .
S2 O24 1.5329(16) .
O21 La1 2.4313(15) 2_656
O22 La1 2.3912(17) 5_657
O24 B1 1.444(3) .
S3 O32 1.4314(16) 4_556
S3 O31 1.4373(17) .
S3 O33 1.5183(16) .
S3 O34 1.5198(15) .
O31 La1 2.5947(16) 7_557
O32 S3 1.4314(16) 4_546
O33 B1 1.493(3) .
O34 B1 1.494(3) 5_667
B1 O14 1.452(3) 6_556
B1 O34 1.494(3) 5_667
